data_4301320
loop_
_publ_author_name
'Pierluigi Barbaro'
'Massimo Di Vaira'
'Maurizio Peruzzini'
'Stefano Seniori Costantini'
'Piero Stoppioni'

_publ_contact_author_address
;
Dipartimento di Chimica
Universit\'a di Firenze
Via della Lastruccia 5
I-50019 Sesto Fiorentino
Firenze
Italy
;
_publ_contact_author_email massimo.divaira@unifi.it
_publ_contact_author_name 'Prof. Massimo Di Vaira'
_publ_contact_author_phone '+039 055 4573278'
_publ_section_title
;
Getting a Clue to the Hydrolytic Activation of White Phosphorus: The
Generation and Stabilization of P(OH)2PHPHPH(OH) at Ruthenium Centers
;
_journal_name_full 'Inorganic Chemistry'
_journal_page_first 1091
_journal_page_last 1096
_journal_paper_doi 10.1021/ic801859z
_journal_volume 48
_journal_year 2009
_chemical_formula_moiety 'C64 H61 O3 P7 Ru2 +2, 2(C F6 O6 S -)'
_chemical_formula_sum 'C66 H61 F6 O9 P7 Ru2 S2'
_chemical_formula_weight 1595.20
_chemical_name_systematic
;
 ?
;
_space_group_IT_number 14
_symmetry_cell_setting monoclinic
_symmetry_space_group_name_Hall '-P 2ybc'
_symmetry_space_group_name_H-M 'P 1 21/c 1'
_atom_sites_solution_hydrogens geom
_atom_sites_solution_primary direct
_atom_sites_solution_secondary difmap
_audit_creation_method SHELXL-97
_cell_angle_alpha 90.00
_cell_angle_beta 91.64(1)
_cell_angle_gamma 90.00
_cell_formula_units_Z 4
_cell_length_a 14.493(1)
_cell_length_b 18.021(1)
_cell_length_c 26.931(2)
_cell_measurement_reflns_used 33910
_cell_measurement_temperature 130(2)
_cell_measurement_theta_max 72.13
_cell_measurement_theta_min 3.91
_cell_volume 7030.9(8)
_computing_cell_refinement 'Oxford Diffraction software, CrysAlisPro 171.29.2'
_computing_data_collection 'Oxford Diffraction software, CrysAlisPro 171.29.2'
_computing_data_reduction 'Oxford Diffraction software, CrysAlisPro 171.29.2'
_computing_molecular_graphics 'ORTEP-3 (Farrugia, 1997)'
_computing_publication_material 'SHELXL-97 (Sheldrick, 1997)'
_computing_structure_refinement 'SHELXL-97 (Sheldrick, 1997)'
_computing_structure_solution 'SIR97 (Altomare et al., 1999)'
_diffrn_ambient_temperature 130(2)
_diffrn_detector_area_resol_mean 8.1241
_diffrn_measured_fraction_theta_full 0.993
_diffrn_measured_fraction_theta_max 0.993
_diffrn_measurement_device_type 'Oxford Diffraction Excalibur PX Ultra CCD'
_diffrn_measurement_method '\w scans'
_diffrn_radiation_monochromator 'Oxford Diffraction, Enhance ULTRA assembly'
_diffrn_radiation_source 'fine-focus sealed tube'
_diffrn_radiation_type CuK\a
_diffrn_radiation_wavelength 1.54180
_diffrn_reflns_av_R_equivalents 0.0692
_diffrn_reflns_av_sigmaI/netI 0.0355
_diffrn_reflns_limit_h_max 17
_diffrn_reflns_limit_h_min -17
_diffrn_reflns_limit_k_max 22
_diffrn_reflns_limit_k_min -22
_diffrn_reflns_limit_l_max 30
_diffrn_reflns_limit_l_min -33
_diffrn_reflns_number 123158
_diffrn_reflns_theta_full 72.44
_diffrn_reflns_theta_max 72.44
_diffrn_reflns_theta_min 3.91
_diffrn_standards_number 0
_exptl_absorpt_coefficient_mu 6.133
_exptl_absorpt_correction_T_max 1.000
_exptl_absorpt_correction_T_min 0.545
_exptl_absorpt_correction_type multi-scan
_exptl_absorpt_process_details 'ABSPACK (Oxford Diffraction, 2006)'
_exptl_crystal_colour yellow
_exptl_crystal_density_diffrn 1.507
_exptl_crystal_density_method 'not measured'
_exptl_crystal_description 'small prism'
_exptl_crystal_F_000 3232
_exptl_crystal_size_max 0.15
_exptl_crystal_size_mid 0.12
_exptl_crystal_size_min 0.08
_refine_diff_density_max 1.412
_refine_diff_density_min -0.829
_refine_diff_density_rms 0.098
_refine_ls_extinction_method none
_refine_ls_goodness_of_fit_ref 1.041
_refine_ls_hydrogen_treatment mixed
_refine_ls_matrix_type full
_refine_ls_number_parameters 928
_refine_ls_number_reflns 13824
_refine_ls_number_restraints 86
_refine_ls_restrained_S_all 1.042
_refine_ls_R_factor_all 0.0780
_refine_ls_R_factor_gt 0.0508
_refine_ls_shift/su_max 0.001
_refine_ls_shift/su_mean 0.000
_refine_ls_structure_factor_coef Fsqd
_refine_ls_weighting_details 'calc w=1/[\s^2^(Fo^2^)+(0.0912P)^2^+6.9717P] where P=(Fo^2^+2Fc^2^)/3'
_refine_ls_weighting_scheme calc
_refine_ls_wR_factor_gt 0.1328
_refine_ls_wR_factor_ref 0.1586
_reflns_number_gt 9600
_reflns_number_total 13824
_reflns_threshold_expression I>2\s(I)
_cod_data_source_file ic801859z_si_001.cif
_cod_data_source_block ru4p
_cod_original_sg_symbol_H-M 'P 21/c'
_cod_database_code 4301320

loop_
_symmetry_equiv_pos_as_xyz
'x, y, z'
'-x, y+1/2, -z+1/2'
'-x, -y, -z'
'x, -y-1/2, z-1/2'

loop_
_atom_site_label
_atom_site_type_symbol
_atom_site_fract_x
_atom_site_fract_y
_atom_site_fract_z
_atom_site_U_iso_or_equiv
_atom_site_adp_type
_atom_site_occupancy
_atom_site_symmetry_multiplicity
_atom_site_calc_flag
_atom_site_refinement_flags
_atom_site_disorder_assembly
_atom_site_disorder_group
Ru1 Ru 0.66880(3) 0.58734(2) 0.085488(14) 0.04133(11) Uani 1 1 d . . .
Ru2 Ru 0.88191(3) 0.31381(2) 0.091649(13) 0.04036(11) Uani 1 1 d . . .
P1 P 0.74440(8) 0.69738(7) 0.10373(4) 0.0379(3) Uani 1 1 d . . .
P2 P 0.75666(10) 0.23421(7) 0.07619(5) 0.0471(3) Uani 1 1 d . . .
P3 P 0.91948(9) 0.28294(7) 0.17501(5) 0.0413(3) Uani 1 1 d . . .
P4 P 0.80118(9) 0.52499(7) 0.07724(5) 0.0421(3) Uani 1 1 d D . .
H4P H 0.870(3) 0.5373(17) 0.1062(16) 0.051 Uiso 1 1 d D . .
O1 O 0.8489(3) 0.5171(2) 0.02475(16) 0.0637(11) Uani 1 1 d D . .
H1O H 0.806(4) 0.520(5) 0.007(3) 0.096 Uiso 1 1 d D . .
P5 P 0.78567(9) 0.41138(7) 0.10896(5) 0.0452(3) Uani 1 1 d D . .
H5P H 0.700(2) 0.4131(18) 0.0999(6) 0.054 Uiso 1 1 d D . .
P6 P 0.76345(13) 0.45658(10) 0.18535(6) 0.0630(4) Uani 1 1 d D . .
H6P H 0.697(2) 0.4117(13) 0.1905(12) 0.076 Uiso 1 1 d D . .
P7 P 0.66504(9) 0.54660(7) 0.16380(5) 0.0441(3) Uani 1 1 d D . .
O2 O 0.6828(3) 0.6027(2) 0.20837(14) 0.0579(10) Uani 1 1 d D . .
H2O H 0.678(6) 0.581(4) 0.233(2) 0.087 Uiso 1 1 d D . .
O3 O 0.5690(3) 0.5085(3) 0.17319(15) 0.0666(11) Uani 1 1 d D . .
H3O H 0.585(6) 0.485(4) 0.196(2) 0.100 Uiso 1 1 d D . .
C11 C 0.7405(3) 0.7595(3) 0.04966(18) 0.0444(11) Uani 1 1 d . . .
C12 C 0.7004(4) 0.8298(3) 0.0517(2) 0.0549(13) Uani 1 1 d . . .
H12 H 0.6772 0.8470 0.0815 0.066 Uiso 1 1 calc R . .
C13 C 0.6948(5) 0.8744(4) 0.0095(3) 0.0745(19) Uani 1 1 d . . .
H13 H 0.6681 0.9212 0.0112 0.089 Uiso 1 1 calc R . .
C14 C 0.7286(5) 0.8497(4) -0.0347(2) 0.0682(17) Uani 1 1 d . . .
H14 H 0.7249 0.8799 -0.0627 0.082 Uiso 1 1 calc R . .
C15 C 0.7679(4) 0.7805(4) -0.0375(2) 0.0565(14) Uani 1 1 d . . .
H15 H 0.7908 0.7639 -0.0675 0.068 Uiso 1 1 calc R . .
C16 C 0.7738(4) 0.7352(3) 0.00394(19) 0.0483(12) Uani 1 1 d . . .
H16 H 0.8000 0.6883 0.0015 0.058 Uiso 1 1 calc R . .
C21 C 0.6978(3) 0.7553(3) 0.15285(17) 0.0405(10) Uani 1 1 d . . .
C22 C 0.7528(4) 0.8062(3) 0.17868(19) 0.0461(11) Uani 1 1 d . . .
H22 H 0.8148 0.8105 0.1713 0.055 Uiso 1 1 calc R . .
C23 C 0.7167(4) 0.8508(3) 0.2152(2) 0.0514(13) Uani 1 1 d . . .
H23 H 0.7547 0.8842 0.2324 0.062 Uiso 1 1 calc R . .
C24 C 0.6244(4) 0.8456(3) 0.2260(2) 0.0601(15) Uani 1 1 d . . .
H24 H 0.5997 0.8757 0.2504 0.072 Uiso 1 1 calc R . .
C25 C 0.5700(4) 0.7963(4) 0.2008(2) 0.0641(16) Uani 1 1 d . . .
H25 H 0.5078 0.7928 0.2080 0.077 Uiso 1 1 calc R . .
C26 C 0.6062(4) 0.7508(3) 0.1643(2) 0.0567(14) Uani 1 1 d . . .
H26 H 0.5680 0.7172 0.1475 0.068 Uiso 1 1 calc R . .
C31 C 0.8665(3) 0.6922(3) 0.12312(17) 0.0390(10) Uani 1 1 d . . .
C32 C 0.9382(4) 0.7104(4) 0.0932(2) 0.0579(14) Uani 1 1 d . . .
H32 H 0.9262 0.7296 0.0616 0.069 Uiso 1 1 calc R . .
C33 C 1.0296(4) 0.7002(4) 0.1103(2) 0.0689(18) Uani 1 1 d . . .
H33 H 1.0781 0.7116 0.0897 0.083 Uiso 1 1 calc R . .
C34 C 1.0477(4) 0.6732(3) 0.1573(2) 0.0561(14) Uani 1 1 d . . .
H34 H 1.1085 0.6667 0.1685 0.067 Uiso 1 1 calc R . .
C35 C 0.9773(4) 0.6559(3) 0.18766(19) 0.0471(12) Uani 1 1 d . . .
H35 H 0.9901 0.6381 0.2195 0.056 Uiso 1 1 calc R . .
C36 C 0.8872(4) 0.6648(3) 0.17119(19) 0.0441(11) Uani 1 1 d . . .
H36 H 0.8394 0.6526 0.1920 0.053 Uiso 1 1 calc R . .
C41 C 0.9663(4) 0.3585(3) 0.2140(2) 0.0485(12) Uani 1 1 d . . .
C42 C 1.0030(4) 0.4217(3) 0.1924(2) 0.0513(12) Uani 1 1 d . . .
H42 H 0.9970 0.4285 0.1583 0.062 Uiso 1 1 calc R . .
C43 C 1.0487(4) 0.4748(3) 0.2216(2) 0.0612(15) Uani 1 1 d . . .
H43 H 1.0739 0.5164 0.2067 0.073 Uiso 1 1 calc R . .
C44 C 1.0566(5) 0.4661(4) 0.2721(3) 0.0705(18) Uani 1 1 d . . .
H44 H 1.0860 0.5021 0.2915 0.085 Uiso 1 1 calc R . .
C45 C 1.0210(5) 0.4037(4) 0.2939(2) 0.0692(18) Uani 1 1 d . . .
H45 H 1.0264 0.3979 0.3281 0.083 Uiso 1 1 calc R . .
C46 C 0.9774(4) 0.3497(3) 0.2656(2) 0.0576(14) Uani 1 1 d . . .
H46 H 0.9552 0.3072 0.2808 0.069 Uiso 1 1 calc R . .
C51 C 0.8373(4) 0.2402(3) 0.21743(19) 0.0472(12) Uani 1 1 d . . .
C52 C 0.8232(4) 0.1641(3) 0.2187(2) 0.0548(14) Uani 1 1 d . . .
H52 H 0.8589 0.1327 0.1997 0.066 Uiso 1 1 calc R . .
C53 C 0.7549(5) 0.1347(4) 0.2489(2) 0.0716(19) Uani 1 1 d . . .
H53 H 0.7455 0.0836 0.2493 0.086 Uiso 1 1 calc R . .
C54 C 0.7023(6) 0.1787(5) 0.2777(3) 0.086(2) Uani 1 1 d . . .
H54 H 0.6568 0.1584 0.2972 0.103 Uiso 1 1 calc R . .
C55 C 0.7175(6) 0.2529(5) 0.2772(3) 0.087(2) Uani 1 1 d . . .
H55 H 0.6823 0.2834 0.2971 0.105 Uiso 1 1 calc R . .
C56 C 0.7840(5) 0.2845(4) 0.2482(2) 0.0681(17) Uani 1 1 d . . .
H56 H 0.7934 0.3355 0.2490 0.082 Uiso 1 1 calc R . .
C61 C 1.0188(4) 0.2190(3) 0.1771(2) 0.0523(13) Uani 1 1 d . . .
C62 C 1.0083(5) 0.1484(3) 0.1547(2) 0.0642(16) Uani 1 1 d . . .
H62 H 0.9515 0.1347 0.1406 0.077 Uiso 1 1 calc R . .
C63 C 1.0812(6) 0.1002(4) 0.1536(3) 0.082(2) Uani 1 1 d . . .
H63 H 1.0734 0.0537 0.1391 0.098 Uiso 1 1 calc R . .
C64 C 1.1654(6) 0.1200(5) 0.1736(3) 0.094(3) Uani 1 1 d . . .
H64 H 1.2146 0.0869 0.1727 0.113 Uiso 1 1 calc R . .
C65 C 1.1775(6) 0.1893(5) 0.1952(3) 0.088(3) Uani 1 1 d . . .
H65 H 1.2350 0.2027 0.2085 0.105 Uiso 1 1 calc R . .
C66 C 1.1040(4) 0.2388(4) 0.1970(2) 0.0616(15) Uani 1 1 d . . .
H66 H 1.1124 0.2852 0.2115 0.074 Uiso 1 1 calc R . .
C71 C 0.7210(5) 0.2299(4) 0.0103(2) 0.0644(16) Uani 1 1 d U . .
C72 C 0.7137(5) 0.2940(4) -0.0176(2) 0.0657(16) Uani 1 1 d U . .
H72 H 0.7303 0.3395 -0.0036 0.079 Uiso 1 1 calc R . .
C73 C 0.6814(6) 0.2907(6) -0.0670(3) 0.093(3) Uani 1 1 d U . .
H73 H 0.6782 0.3341 -0.0856 0.112 Uiso 1 1 calc R . .
C74 C 0.6552(10) 0.2271(7) -0.0881(3) 0.143(5) Uani 1 1 d U . .
H74 H 0.6339 0.2259 -0.1210 0.172 Uiso 1 1 calc R . .
C75 C 0.6601(12) 0.1621(7) -0.0598(4) 0.172(6) Uani 1 1 d U . .
H75 H 0.6390 0.1175 -0.0734 0.206 Uiso 1 1 calc R . .
C76 C 0.6960(9) 0.1639(5) -0.0123(3) 0.133(4) Uani 1 1 d U . .
H76 H 0.7036 0.1197 0.0052 0.159 Uiso 1 1 calc R . .
C81 C 0.6438(4) 0.2505(3) 0.1038(2) 0.0539(13) Uani 1 1 d . . .
C82 C 0.5636(6) 0.2363(6) 0.0777(3) 0.100(3) Uani 1 1 d . . .
H82 H 0.5653 0.2198 0.0450 0.120 Uiso 1 1 calc R . .
C83 C 0.4791(6) 0.2466(7) 0.1002(4) 0.119(4) Uani 1 1 d . . .
H83 H 0.4248 0.2357 0.0825 0.143 Uiso 1 1 calc R . .
C84 C 0.4742(5) 0.2728(5) 0.1485(3) 0.088(2) Uani 1 1 d . . .
H84 H 0.4177 0.2769 0.1637 0.105 Uiso 1 1 calc R . .
C85 C 0.5552(5) 0.2927(5) 0.1736(3) 0.082(2) Uani 1 1 d . . .
H85 H 0.5537 0.3140 0.2050 0.098 Uiso 1 1 calc R . .
C86 C 0.6395(5) 0.2800(4) 0.1506(2) 0.0676(16) Uani 1 1 d . . .
H86 H 0.6941 0.2920 0.1677 0.081 Uiso 1 1 calc R . .
C91 C 0.7798(5) 0.1347(3) 0.0880(2) 0.0591(15) Uani 1 1 d . . .
C92 C 0.8524(6) 0.1012(4) 0.0636(3) 0.079(2) Uani 1 1 d . . .
H92 H 0.8875 0.1292 0.0422 0.095 Uiso 1 1 calc R . .
C93 C 0.8732(6) 0.0260(4) 0.0709(4) 0.093(3) Uani 1 1 d . . .
H93 H 0.9220 0.0039 0.0548 0.112 Uiso 1 1 calc R . .
C94 C 0.8196(7) -0.0145(4) 0.1027(3) 0.090(3) Uani 1 1 d . . .
H94 H 0.8327 -0.0644 0.1079 0.107 Uiso 1 1 calc R . .
C95 C 0.7487(6) 0.0169(4) 0.1262(3) 0.084(2) Uani 1 1 d . . .
H95 H 0.7137 -0.0111 0.1477 0.100 Uiso 1 1 calc R . .
C96 C 0.7277(5) 0.0927(3) 0.1181(3) 0.0666(17) Uani 1 1 d . . .
H96 H 0.6776 0.1139 0.1336 0.080 Uiso 1 1 calc R . .
C101 C 1.0332(4) 0.3280(3) 0.0801(2) 0.0526(13) Uani 1 1 d . . .
H101 H 1.0759 0.3327 0.1063 0.063 Uiso 1 1 calc R . .
C102 C 0.9862(4) 0.3869(3) 0.0554(2) 0.0495(12) Uani 1 1 d . . .
H102 H 0.9928 0.4371 0.0626 0.059 Uiso 1 1 calc R . .
C103 C 0.9270(4) 0.3560(3) 0.01790(19) 0.0509(13) Uani 1 1 d . . .
H103 H 0.8878 0.3822 -0.0037 0.061 Uiso 1 1 calc R . .
C104 C 0.9384(4) 0.2782(3) 0.0192(2) 0.0560(14) Uani 1 1 d . . .
H104 H 0.9080 0.2446 -0.0017 0.067 Uiso 1 1 calc R . .
C105 C 1.0031(4) 0.2595(3) 0.0573(2) 0.0548(13) Uani 1 1 d . . .
H105 H 1.0226 0.2119 0.0660 0.066 Uiso 1 1 calc R . .
C111 C 0.5152(4) 0.5899(4) 0.0765(2) 0.0641(16) Uani 1 1 d . . .
H111 H 0.4768 0.5994 0.1028 0.077 Uiso 1 1 calc R . .
C112 C 0.5475(4) 0.5188(4) 0.0616(2) 0.0596(15) Uani 1 1 d . . .
H112 H 0.5346 0.4736 0.0766 0.071 Uiso 1 1 calc R . .
C113 C 0.6023(4) 0.5295(4) 0.0201(2) 0.0601(15) Uani 1 1 d . . .
H113 H 0.6317 0.4923 0.0025 0.072 Uiso 1 1 calc R . .
C114 C 0.6056(4) 0.6063(4) 0.0093(2) 0.0568(14) Uani 1 1 d . . .
H114 H 0.6376 0.6282 -0.0163 0.068 Uiso 1 1 calc R . .
C115 C 0.5521(4) 0.6435(4) 0.0440(2) 0.0580(14) Uani 1 1 d . . .
H115 H 0.5425 0.6944 0.0455 0.070 Uiso 1 1 calc R . .
S1 S 0.60634(12) 0.47312(10) 0.30468(6) 0.0675(4) Uani 1 1 d D . .
O4 O 0.5554(4) 0.4456(3) 0.26297(15) 0.0913(17) Uani 1 1 d D . .
O5 O 0.6535(6) 0.5405(4) 0.2947(2) 0.182(5) Uani 1 1 d D . .
O6 O 0.6557(5) 0.4205(4) 0.3329(2) 0.187(5) Uani 1 1 d D . .
C121 C 0.5274(6) 0.5021(3) 0.3451(3) 0.121(4) Uani 1 1 d D . .
F1 F 0.4745(4) 0.4469(4) 0.3644(2) 0.140(2) Uani 1 1 d D . .
F2 F 0.5599(6) 0.5370(4) 0.3864(2) 0.202(4) Uani 1 1 d D . .
F3 F 0.4648(6) 0.5489(5) 0.3246(3) 0.260(7) Uani 1 1 d D . .
S2A S 0.7787(4) 0.4928(3) -0.10393(15) 0.0581(14) Uani 0.487(7) 1 d PD A 1
O7A O 0.8750(6) 0.5041(12) -0.1049(5) 0.076(5) Uani 0.487(7) 1 d PD A 1
O8A O 0.7424(7) 0.4855(8) -0.0557(2) 0.093(4) Uani 0.487(7) 1 d PD A 1
O9A O 0.7442(10) 0.4389(7) -0.1389(3) 0.133(7) Uani 0.487(7) 1 d PD A 1
C1A C 0.7211(8) 0.5682(6) -0.1240(4) 0.20(2) Uani 0.487(7) 1 d PD A 1
F4A F 0.6278(7) 0.5657(9) -0.1231(5) 0.094(6) Uani 0.487(7) 1 d PD A 1
F6A F 0.7387(12) 0.5880(11) -0.1712(4) 0.270(19) Uani 0.487(7) 1 d PD A 1
F5A F 0.7434(7) 0.6290(5) -0.0969(4) 0.110(4) Uani 0.487(7) 1 d PD A 1
S2B S 0.7783(5) 0.5150(4) -0.0948(2) 0.100(3) Uani 0.513(7) 1 d PD A 2
O7B O 0.8602(8) 0.4984(8) -0.1201(5) 0.069(4) Uani 0.513(7) 1 d PD A 2
O8B O 0.7272(8) 0.4504(5) -0.0809(5) 0.113(5) Uani 0.513(7) 1 d PD A 2
O9B O 0.7890(6) 0.5678(4) -0.0562(3) 0.064(2) Uani 0.513(7) 1 d PD A 2
C1B C 0.7112(7) 0.5516(6) -0.1405(4) 0.112(9) Uani 0.513(7) 1 d PD A 2
F4B F 0.6243(9) 0.5709(11) -0.1285(7) 0.186(14) Uani 0.513(7) 1 d PD A 2
F6B F 0.7491(11) 0.6161(7) -0.1557(6) 0.111(4) Uani 0.513(7) 1 d PD A 2
F5B F 0.6983(9) 0.5132(6) -0.1833(5) 0.138(6) Uani 0.513(7) 1 d PD A 2

loop_
_atom_site_aniso_label
_atom_site_aniso_U_11
_atom_site_aniso_U_22
_atom_site_aniso_U_33
_atom_site_aniso_U_23
_atom_site_aniso_U_13
_atom_site_aniso_U_12
Ru1 0.0357(2) 0.0474(2) 0.0404(2) -0.00090(15) -0.00723(14) -0.00266(15)
Ru2 0.0407(2) 0.0426(2) 0.0379(2) 0.00579(15) 0.00570(14) 0.00070(15)
P1 0.0352(6) 0.0435(6) 0.0349(6) -0.0005(5) -0.0028(5) 0.0009(5)
P2 0.0520(8) 0.0472(7) 0.0419(7) 0.0052(5) -0.0025(5) -0.0046(6)
P3 0.0446(7) 0.0413(6) 0.0382(6) 0.0047(5) 0.0029(5) 0.0025(5)
P4 0.0394(7) 0.0437(6) 0.0430(6) -0.0043(5) -0.0029(5) -0.0027(5)
O1 0.069(3) 0.066(2) 0.057(2) 0.010(2) 0.018(2) 0.009(2)
P5 0.0431(7) 0.0483(7) 0.0446(7) 0.0071(5) 0.0068(5) 0.0029(5)
P6 0.0738(11) 0.0714(9) 0.0443(8) 0.0080(7) 0.0081(7) 0.0206(8)
P7 0.0409(7) 0.0481(7) 0.0432(7) 0.0025(5) 0.0004(5) -0.0025(5)
O2 0.074(3) 0.056(2) 0.044(2) 0.0042(17) -0.0045(19) -0.013(2)
O3 0.059(3) 0.090(3) 0.050(2) 0.005(2) -0.0030(19) -0.027(2)
C11 0.037(3) 0.053(3) 0.043(3) 0.002(2) -0.009(2) -0.001(2)
C12 0.060(4) 0.053(3) 0.052(3) 0.003(2) -0.007(3) 0.009(3)
C13 0.094(5) 0.064(4) 0.065(4) 0.017(3) -0.007(4) 0.014(4)
C14 0.068(4) 0.077(4) 0.059(4) 0.026(3) -0.009(3) -0.001(3)
C15 0.045(3) 0.079(4) 0.046(3) 0.015(3) -0.001(2) 0.006(3)
C16 0.038(3) 0.061(3) 0.045(3) 0.003(2) -0.007(2) 0.001(2)
C21 0.043(3) 0.041(2) 0.038(2) 0.0061(19) 0.002(2) 0.007(2)
C22 0.050(3) 0.044(3) 0.045(3) 0.005(2) 0.006(2) 0.005(2)
C23 0.058(3) 0.048(3) 0.048(3) -0.006(2) 0.002(2) 0.000(2)
C24 0.064(4) 0.060(3) 0.057(3) -0.009(3) 0.010(3) 0.016(3)
C25 0.050(3) 0.077(4) 0.067(4) -0.008(3) 0.016(3) 0.012(3)
C26 0.045(3) 0.062(3) 0.063(3) -0.010(3) 0.001(3) 0.004(3)
C31 0.038(3) 0.045(2) 0.034(2) -0.0060(19) -0.0025(18) -0.0005(19)
C32 0.044(3) 0.094(4) 0.035(3) 0.001(3) -0.007(2) 0.000(3)
C33 0.038(3) 0.121(6) 0.048(3) -0.007(3) -0.001(2) 0.005(3)
C34 0.045(3) 0.076(4) 0.047(3) -0.014(3) -0.011(2) 0.013(3)
C35 0.056(3) 0.044(3) 0.041(3) -0.004(2) -0.006(2) 0.005(2)
C36 0.046(3) 0.041(2) 0.045(3) -0.004(2) -0.004(2) -0.001(2)
C41 0.049(3) 0.044(3) 0.053(3) -0.001(2) 0.003(2) 0.007(2)
C42 0.045(3) 0.050(3) 0.059(3) 0.004(2) 0.004(2) 0.003(2)
C43 0.059(4) 0.049(3) 0.075(4) -0.002(3) -0.002(3) 0.003(3)
C44 0.082(5) 0.056(3) 0.072(4) -0.015(3) -0.009(3) -0.002(3)
C45 0.093(5) 0.064(4) 0.050(3) -0.008(3) -0.009(3) 0.009(3)
C46 0.072(4) 0.053(3) 0.047(3) 0.001(2) -0.005(3) 0.003(3)
C51 0.049(3) 0.052(3) 0.041(3) 0.007(2) 0.004(2) 0.000(2)
C52 0.065(4) 0.060(3) 0.039(3) 0.008(2) -0.009(2) -0.015(3)
C53 0.081(5) 0.074(4) 0.060(4) 0.010(3) 0.002(3) -0.033(4)
C54 0.089(6) 0.113(6) 0.057(4) 0.015(4) 0.019(4) -0.033(5)
C55 0.085(5) 0.108(6) 0.070(5) 0.006(4) 0.030(4) 0.009(5)
C56 0.075(4) 0.065(4) 0.065(4) 0.009(3) 0.023(3) 0.005(3)
C61 0.055(3) 0.057(3) 0.045(3) 0.008(2) 0.006(2) 0.014(3)
C62 0.080(4) 0.054(3) 0.058(3) 0.002(3) 0.004(3) 0.020(3)
C63 0.099(6) 0.076(4) 0.072(4) 0.005(3) 0.010(4) 0.044(4)
C64 0.098(6) 0.117(6) 0.068(4) 0.007(5) 0.009(4) 0.068(5)
C65 0.070(5) 0.143(8) 0.050(4) 0.014(4) 0.003(3) 0.039(5)
C66 0.053(4) 0.080(4) 0.052(3) 0.005(3) -0.004(3) 0.015(3)
C71 0.083(5) 0.068(4) 0.042(3) -0.001(3) -0.006(3) 0.007(3)
C72 0.060(4) 0.078(4) 0.058(4) 0.015(3) -0.007(3) 0.009(3)
C73 0.084(5) 0.129(7) 0.066(5) 0.030(5) 0.005(4) 0.025(5)
C74 0.231(13) 0.142(9) 0.054(5) -0.019(6) -0.042(6) 0.057(9)
C75 0.315(16) 0.120(8) 0.076(6) -0.043(6) -0.075(8) 0.033(10)
C76 0.237(13) 0.090(6) 0.067(5) -0.018(4) -0.060(7) 0.027(7)
C81 0.043(3) 0.062(3) 0.056(3) 0.008(3) -0.007(2) -0.012(2)
C82 0.066(5) 0.164(9) 0.071(5) -0.025(5) -0.006(4) -0.018(5)
C83 0.051(5) 0.192(11) 0.114(8) -0.003(7) -0.020(5) -0.027(6)
C84 0.057(4) 0.113(6) 0.094(6) 0.014(5) 0.003(4) -0.009(4)
C85 0.062(4) 0.100(5) 0.084(5) 0.005(4) 0.013(4) -0.003(4)
C86 0.051(4) 0.086(4) 0.066(4) 0.005(3) 0.008(3) -0.008(3)
C91 0.067(4) 0.054(3) 0.055(3) 0.006(3) -0.018(3) -0.009(3)
C92 0.095(6) 0.049(3) 0.092(5) 0.000(3) 0.006(4) 0.000(3)
C93 0.094(6) 0.047(3) 0.137(7) -0.010(4) -0.016(5) 0.003(4)
C94 0.105(7) 0.056(4) 0.104(6) 0.017(4) -0.051(5) -0.011(4)
C95 0.097(6) 0.064(4) 0.088(5) 0.027(4) -0.032(5) -0.027(4)
C96 0.068(4) 0.060(3) 0.070(4) 0.012(3) -0.025(3) -0.016(3)
C101 0.036(3) 0.070(3) 0.052(3) 0.015(3) 0.009(2) 0.003(2)
C102 0.043(3) 0.055(3) 0.052(3) 0.012(2) 0.016(2) 0.000(2)
C103 0.059(3) 0.058(3) 0.036(3) 0.009(2) 0.012(2) 0.005(3)
C104 0.066(4) 0.058(3) 0.045(3) 0.006(2) 0.018(3) -0.001(3)
C105 0.051(3) 0.061(3) 0.054(3) 0.009(3) 0.020(3) 0.009(3)
C111 0.033(3) 0.097(5) 0.062(4) 0.013(3) -0.012(2) -0.005(3)
C112 0.044(3) 0.068(4) 0.066(4) 0.000(3) -0.019(3) -0.020(3)
C113 0.051(3) 0.075(4) 0.053(3) -0.011(3) -0.019(3) -0.010(3)
C114 0.046(3) 0.082(4) 0.041(3) 0.003(3) -0.020(2) -0.004(3)
C115 0.042(3) 0.068(3) 0.062(3) 0.007(3) -0.022(3) 0.005(3)
S1 0.0615(9) 0.0863(11) 0.0548(8) 0.0121(8) 0.0042(7) -0.0075(8)
O4 0.111(4) 0.106(4) 0.057(3) -0.002(3) 0.016(3) -0.049(3)
O5 0.232(9) 0.252(9) 0.060(3) 0.045(5) -0.040(4) -0.191(8)
O6 0.192(9) 0.264(11) 0.108(6) 0.094(7) 0.036(6) 0.121(8)
C121 0.167(11) 0.061(5) 0.134(9) -0.004(5) -0.032(8) 0.003(6)
F1 0.130(5) 0.189(6) 0.104(4) 0.000(4) 0.048(4) -0.035(5)
F2 0.363(13) 0.153(6) 0.092(4) -0.050(4) 0.056(6) -0.094(7)
F3 0.326(13) 0.294(12) 0.166(7) 0.070(8) 0.115(8) 0.219(11)
S2A 0.061(3) 0.076(3) 0.0368(18) 0.016(2) 0.0062(16) -0.007(2)
O7A 0.068(8) 0.104(10) 0.056(9) -0.003(7) -0.010(6) -0.017(7)
O8A 0.075(7) 0.164(13) 0.040(5) -0.034(6) 0.010(5) -0.042(8)
O9A 0.240(18) 0.103(9) 0.060(7) -0.033(6) 0.056(9) -0.071(11)
C1A 0.36(5) 0.034(8) 0.23(3) -0.015(13) 0.25(4) -0.044(16)
F4A 0.048(9) 0.161(15) 0.071(7) -0.010(8) -0.020(7) 0.001(8)
F6A 0.21(2) 0.49(4) 0.119(14) 0.20(2) 0.087(14) 0.22(3)
F5A 0.114(9) 0.079(6) 0.139(10) 0.019(6) 0.000(7) -0.009(6)
S2B 0.072(3) 0.114(5) 0.116(5) -0.053(4) 0.034(3) -0.019(3)
O7B 0.060(7) 0.087(8) 0.060(9) -0.004(6) 0.016(6) 0.003(6)
O8B 0.118(11) 0.074(7) 0.148(13) 0.037(8) 0.024(10) -0.028(7)
O9B 0.072(6) 0.069(5) 0.052(5) 0.003(4) 0.006(4) -0.002(4)
C1B 0.059(10) 0.20(3) 0.072(11) 0.039(14) 0.010(8) 0.057(13)
F4B 0.086(14) 0.25(3) 0.22(2) 0.117(18) 0.072(13) 0.047(14)
F6B 0.115(10) 0.115(8) 0.102(9) 0.031(7) 0.019(7) -0.031(7)
F5B 0.142(11) 0.126(9) 0.144(11) -0.083(9) -0.042(8) 0.001(8)

loop_
_atom_type_symbol
_atom_type_description
_atom_type_scat_dispersion_real
_atom_type_scat_dispersion_imag
_atom_type_scat_source
C C 0.0181 0.0091 'International Tables Vol C Tables 4.2.6.8 and 6.1.1.4'
H H 0.0000 0.0000 'International Tables Vol C Tables 4.2.6.8 and 6.1.1.4'
F F 0.0727 0.0534 'International Tables Vol C Tables 4.2.6.8 and 6.1.1.4'
O O 0.0492 0.0322 'International Tables Vol C Tables 4.2.6.8 and 6.1.1.4'
P P 0.2955 0.4335 'International Tables Vol C Tables 4.2.6.8 and 6.1.1.4'
S S 0.3331 0.5567 'International Tables Vol C Tables 4.2.6.8 and 6.1.1.4'
Ru Ru 0.0552 3.2960 'International Tables Vol C Tables 4.2.6.8 and 6.1.1.4'

loop_
_geom_angle_atom_site_label_1
_geom_angle_atom_site_label_2
_geom_angle_atom_site_label_3
_geom_angle
_geom_angle_site_symmetry_1
_geom_angle_site_symmetry_3
_geom_angle_publ_flag
C112 Ru1 C111 37.3(2) . . ?
C112 Ru1 P7 92.85(17) . . ?
C111 Ru1 P7 93.34(17) . . ?
C112 Ru1 P4 111.35(18) . . ?
C111 Ru1 P4 148.60(19) . . ?
P7 Ru1 P4 88.45(5) . . ?
C112 Ru1 C113 36.6(2) . . ?
C111 Ru1 C113 61.3(3) . . ?
P7 Ru1 C113 124.59(17) . . ?
P4 Ru1 C113 92.24(18) . . ?
C112 Ru1 C115 61.9(2) . . ?
C111 Ru1 C115 36.9(2) . . ?
P7 Ru1 C115 125.45(17) . . ?
P4 Ru1 C115 144.42(17) . . ?
C113 Ru1 C115 61.1(2) . . ?
C112 Ru1 C114 61.5(2) . . ?
C111 Ru1 C114 61.2(2) . . ?
P7 Ru1 C114 152.91(16) . . ?
P4 Ru1 C114 108.27(17) . . ?
C113 Ru1 C114 36.7(2) . . ?
C115 Ru1 C114 36.4(2) . . ?
C112 Ru1 P1 154.45(17) . . ?
C111 Ru1 P1 118.08(19) . . ?
P7 Ru1 P1 96.05(5) . . ?
P4 Ru1 P1 92.82(5) . . ?
C113 Ru1 P1 139.16(17) . . ?
C115 Ru1 P1 93.73(16) . . ?
C114 Ru1 P1 104.01(16) . . ?
C104 Ru2 C105 36.8(2) . . ?
C104 Ru2 C101 61.7(2) . . ?
C105 Ru2 C101 37.6(2) . . ?
C104 Ru2 C103 36.8(2) . . ?
C105 Ru2 C103 61.9(2) . . ?
C101 Ru2 C103 61.7(2) . . ?
C104 Ru2 C102 61.4(2) . . ?
C105 Ru2 C102 62.0(2) . . ?
C101 Ru2 C102 36.8(2) . . ?
C103 Ru2 C102 36.9(2) . . ?
C104 Ru2 P5 129.54(16) . . ?
C105 Ru2 P5 155.12(15) . . ?
C101 Ru2 P5 122.90(16) . . ?
C103 Ru2 P5 96.57(15) . . ?
C102 Ru2 P5 93.38(14) . . ?
C104 Ru2 P2 88.31(17) . . ?
C105 Ru2 P2 105.79(17) . . ?
C101 Ru2 P2 143.38(16) . . ?
C103 Ru2 P2 107.12(16) . . ?
C102 Ru2 P2 144.00(15) . . ?
P5 Ru2 P2 91.88(5) . . ?
C104 Ru2 P3 133.09(16) . . ?
C105 Ru2 P3 97.37(15) . . ?
C101 Ru2 P3 87.67(15) . . ?
C103 Ru2 P3 148.99(16) . . ?
C102 Ru2 P3 114.26(15) . . ?
P5 Ru2 P3 96.43(5) . . ?
P2 Ru2 P3 100.45(5) . . ?
C21 P1 C31 101.3(2) . . ?
C21 P1 C11 102.8(2) . . ?
C31 P1 C11 105.4(2) . . ?
C21 P1 Ru1 117.43(17) . . ?
C31 P1 Ru1 117.67(15) . . ?
C11 P1 Ru1 110.54(16) . . ?
C71 P2 C81 99.7(3) . . ?
C71 P2 C91 99.7(3) . . ?
C81 P2 C91 104.1(3) . . ?
C71 P2 Ru2 113.2(2) . . ?
C81 P2 Ru2 121.60(19) . . ?
C91 P2 Ru2 115.3(2) . . ?
C41 P3 C51 100.9(2) . . ?
C41 P3 C61 99.8(3) . . ?
C51 P3 C61 103.8(2) . . ?
C41 P3 Ru2 116.14(17) . . ?
C51 P3 Ru2 123.52(18) . . ?
C61 P3 Ru2 109.59(18) . . ?
O1 P4 P5 107.90(17) . . ?
O1 P4 Ru1 121.75(17) . . ?
P5 P4 Ru1 109.04(7) . . ?
O1 P4 H4P 102(2) . . ?
P5 P4 H4P 90.6(11) . . ?
Ru1 P4 H4P 121(2) . . ?
O1 P4 H1O 23.8(19) . . ?
P5 P4 H1O 110(3) . . ?
Ru1 P4 H1O 100(2) . . ?
H4P P4 H1O 125(3) . . ?
P4 O1 H1O 100(7) . . ?
P4 P5 P6 92.10(7) . . ?
P4 P5 Ru2 123.72(7) . . ?
P6 P5 Ru2 124.54(7) . . ?
P4 P5 H5P 90.7(11) . . ?
P6 P5 H5P 90.1(11) . . ?
Ru2 P5 H5P 125.4(16) . . ?
P7 P6 P5 97.65(7) . . ?
P7 P6 H6P 90.7(11) . . ?
P5 P6 H6P 89.8(11) . . ?
O3 P7 O2 106.3(2) . . ?
O3 P7 P6 101.7(2) . . ?
O2 P7 P6 100.30(17) . . ?
O3 P7 Ru1 109.85(16) . . ?
O2 P7 Ru1 119.82(15) . . ?
P6 P7 Ru1 116.92(7) . . ?
O3 P7 H3O 24.7(19) . . ?
O2 P7 H3O 96(3) . . ?
P6 P7 H3O 81(2) . . ?
Ru1 P7 H3O 133(2) . . ?
P7 O2 H2O 108(6) . . ?
P7 O3 H3O 97(7) . . ?
C12 C11 C16 118.2(5) . . ?
C12 C11 P1 121.7(4) . . ?
C16 C11 P1 120.0(4) . . ?
C13 C12 C11 120.3(6) . . ?
C13 C12 H12 119.9 . . ?
C11 C12 H12 119.9 . . ?
C14 C13 C12 120.5(6) . . ?
C14 C13 H13 119.8 . . ?
C12 C13 H13 119.8 . . ?
C13 C14 C15 120.1(6) . . ?
C13 C14 H14 120.0 . . ?
C15 C14 H14 120.0 . . ?
C14 C15 C16 120.4(6) . . ?
C14 C15 H15 119.8 . . ?
C16 C15 H15 119.8 . . ?
C15 C16 C11 120.6(5) . . ?
C15 C16 H16 119.7 . . ?
C11 C16 H16 119.7 . . ?
C26 C21 C22 118.0(5) . . ?
C26 C21 P1 120.5(4) . . ?
C22 C21 P1 121.4(4) . . ?
C23 C22 C21 121.1(5) . . ?
C23 C22 H22 119.4 . . ?
C21 C22 H22 119.4 . . ?
C24 C23 C22 120.0(5) . . ?
C24 C23 H23 120.0 . . ?
C22 C23 H23 120.0 . . ?
C25 C24 C23 119.4(5) . . ?
C25 C24 H24 120.3 . . ?
C23 C24 H24 120.3 . . ?
C24 C25 C26 120.9(6) . . ?
C24 C25 H25 119.6 . . ?
C26 C25 H25 119.6 . . ?
C21 C26 C25 120.6(6) . . ?
C21 C26 H26 119.7 . . ?
C25 C26 H26 119.7 . . ?
C32 C31 C36 118.6(5) . . ?
C32 C31 P1 124.1(4) . . ?
C36 C31 P1 117.3(4) . . ?
C31 C32 C33 119.9(5) . . ?
C31 C32 H32 120.0 . . ?
C33 C32 H32 120.0 . . ?
C34 C33 C32 120.2(6) . . ?
C34 C33 H33 119.9 . . ?
C32 C33 H33 119.9 . . ?
C35 C34 C33 120.5(5) . . ?
C35 C34 H34 119.8 . . ?
C33 C34 H34 119.8 . . ?
C34 C35 C36 120.0(5) . . ?
C34 C35 H35 120.0 . . ?
C36 C35 H35 120.0 . . ?
C35 C36 C31 120.8(5) . . ?
C35 C36 H36 119.6 . . ?
C31 C36 H36 119.6 . . ?
C42 C41 C46 118.1(5) . . ?
C42 C41 P3 120.4(4) . . ?
C46 C41 P3 120.9(4) . . ?
C41 C42 C43 120.5(6) . . ?
C41 C42 H42 119.7 . . ?
C43 C42 H42 119.7 . . ?
C44 C43 C42 120.3(6) . . ?
C44 C43 H43 119.8 . . ?
C42 C43 H43 119.8 . . ?
C43 C44 C45 119.7(6) . . ?
C43 C44 H44 120.1 . . ?
C45 C44 H44 120.1 . . ?
C44 C45 C46 120.8(6) . . ?
C44 C45 H45 119.6 . . ?
C46 C45 H45 119.6 . . ?
C45 C46 C41 120.4(6) . . ?
C45 C46 H46 119.8 . . ?
C41 C46 H46 119.8 . . ?
C52 C51 C56 117.7(5) . . ?
C52 C51 P3 121.8(4) . . ?
C56 C51 P3 120.4(4) . . ?
C51 C52 C53 119.6(6) . . ?
C51 C52 H52 120.2 . . ?
C53 C52 H52 120.2 . . ?
C54 C53 C52 121.8(6) . . ?
C54 C53 H53 119.1 . . ?
C52 C53 H53 119.1 . . ?
C55 C54 C53 118.5(7) . . ?
C55 C54 H54 120.8 . . ?
C53 C54 H54 120.8 . . ?
C54 C55 C56 121.8(8) . . ?
C54 C55 H55 119.1 . . ?
C56 C55 H55 119.1 . . ?
C55 C56 C51 120.5(7) . . ?
C55 C56 H56 119.8 . . ?
C51 C56 H56 119.8 . . ?
C66 C61 C62 118.9(6) . . ?
C66 C61 P3 122.7(5) . . ?
C62 C61 P3 118.3(5) . . ?
C63 C62 C61 120.4(7) . . ?
C63 C62 H62 119.8 . . ?
C61 C62 H62 119.8 . . ?
C64 C63 C62 120.5(8) . . ?
C64 C63 H63 119.8 . . ?
C62 C63 H63 119.8 . . ?
C63 C64 C65 120.0(7) . . ?
C63 C64 H64 120.0 . . ?
C65 C64 H64 120.0 . . ?
C64 C65 C66 120.3(8) . . ?
C64 C65 H65 119.8 . . ?
C66 C65 H65 119.8 . . ?
C61 C66 C65 119.9(7) . . ?
C61 C66 H66 120.1 . . ?
C65 C66 H66 120.1 . . ?
C76 C71 C72 117.8(6) . . ?
C76 C71 P2 121.8(5) . . ?
C72 C71 P2 120.4(5) . . ?
C71 C72 C73 120.0(7) . . ?
C71 C72 H72 120.0 . . ?
C73 C72 H72 120.0 . . ?
C74 C73 C72 121.8(8) . . ?
C74 C73 H73 119.1 . . ?
C72 C73 H73 119.1 . . ?
C73 C74 C75 118.7(8) . . ?
C73 C74 H74 120.6 . . ?
C75 C74 H74 120.6 . . ?
C76 C75 C74 120.1(10) . . ?
C76 C75 H75 120.0 . . ?
C74 C75 H75 120.0 . . ?
C75 C76 C71 121.4(9) . . ?
C75 C76 H76 119.3 . . ?
C71 C76 H76 119.3 . . ?
C82 C81 C86 119.1(6) . . ?
C82 C81 P2 121.0(5) . . ?
C86 C81 P2 119.9(4) . . ?
C81 C82 C83 119.7(8) . . ?
C81 C82 H82 120.2 . . ?
C83 C82 H82 120.2 . . ?
C84 C83 C82 121.5(8) . . ?
C84 C83 H83 119.2 . . ?
C82 C83 H83 119.2 . . ?
C85 C84 C83 118.7(8) . . ?
C85 C84 H84 120.6 . . ?
C83 C84 H84 120.6 . . ?
C84 C85 C86 118.6(8) . . ?
C84 C85 H85 120.7 . . ?
C86 C85 H85 120.7 . . ?
C81 C86 C85 122.1(7) . . ?
C81 C86 H86 118.9 . . ?
C85 C86 H86 118.9 . . ?
C96 C91 C92 118.8(6) . . ?
C96 C91 P2 122.9(6) . . ?
C92 C91 P2 118.3(5) . . ?
C91 C92 C93 121.0(8) . . ?
C91 C92 H92 119.5 . . ?
C93 C92 H92 119.5 . . ?
C94 C93 C92 118.4(9) . . ?
C94 C93 H93 120.8 . . ?
C92 C93 H93 120.8 . . ?
C95 C94 C93 121.3(7) . . ?
C95 C94 H94 119.3 . . ?
C93 C94 H94 119.3 . . ?
C94 C95 C96 119.7(8) . . ?
C94 C95 H95 120.1 . . ?
C96 C95 H95 120.1 . . ?
C91 C96 C95 120.7(8) . . ?
C91 C96 H96 119.6 . . ?
C95 C96 H96 119.6 . . ?
C102 C101 C105 107.9(5) . . ?
C102 C101 Ru2 72.0(3) . . ?
C105 C101 Ru2 71.1(3) . . ?
C102 C101 H101 126.0 . . ?
C105 C101 H101 126.0 . . ?
Ru2 C101 H101 122.5 . . ?
C101 C102 C103 108.1(5) . . ?
C101 C102 Ru2 71.2(3) . . ?
C103 C102 Ru2 71.3(3) . . ?
C101 C102 H102 125.9 . . ?
C103 C102 H102 125.9 . . ?
Ru2 C102 H102 123.2 . . ?
C104 C103 C102 107.7(5) . . ?
C104 C103 Ru2 71.2(3) . . ?
C102 C103 Ru2 71.8(3) . . ?
C104 C103 H103 126.1 . . ?
C102 C103 H103 126.1 . . ?
Ru2 C103 H103 122.5 . . ?
C105 C104 C103 109.4(6) . . ?
C105 C104 Ru2 71.7(3) . . ?
C103 C104 Ru2 72.0(3) . . ?
C105 C104 H104 125.3 . . ?
C103 C104 H104 125.3 . . ?
Ru2 C104 H104 122.6 . . ?
C104 C105 C101 106.9(5) . . ?
C104 C105 Ru2 71.5(3) . . ?
C101 C105 Ru2 71.3(3) . . ?
C104 C105 H105 126.6 . . ?
C101 C105 H105 126.6 . . ?
Ru2 C105 H105 122.4 . . ?
C115 C111 C112 107.9(6) . . ?
C115 C111 Ru1 71.9(3) . . ?
C112 C111 Ru1 71.2(3) . . ?
C115 C111 H111 126.1 . . ?
C112 C111 H111 126.1 . . ?
Ru1 C111 H111 122.5 . . ?
C113 C112 C111 107.3(6) . . ?
C113 C112 Ru1 72.1(3) . . ?
C111 C112 Ru1 71.5(3) . . ?
C113 C112 H112 126.4 . . ?
C111 C112 H112 126.4 . . ?
Ru1 C112 H112 121.8 . . ?
C112 C113 C114 108.8(6) . . ?
C112 C113 Ru1 71.2(3) . . ?
C114 C113 Ru1 72.0(3) . . ?
C112 C113 H113 125.6 . . ?
C114 C113 H113 125.6 . . ?
Ru1 C113 H113 122.8 . . ?
C115 C114 C113 108.0(6) . . ?
C115 C114 Ru1 71.5(3) . . ?
C113 C114 Ru1 71.3(3) . . ?
C115 C114 H114 126.0 . . ?
C113 C114 H114 126.0 . . ?
Ru1 C114 H114 122.8 . . ?
C114 C115 C111 108.1(6) . . ?
C114 C115 Ru1 72.1(3) . . ?
C111 C115 Ru1 71.2(3) . . ?
C114 C115 H115 126.0 . . ?
C111 C115 H115 126.0 . . ?
Ru1 C115 H115 122.4 . . ?
O6 S1 O4 116.1(4) . . ?
O6 S1 O5 116.1(4) . . ?
O4 S1 O5 113.0(3) . . ?
O6 S1 C121 101.9(4) . . ?
O4 S1 C121 105.8(3) . . ?
O5 S1 C121 101.3(5) . . ?
F3 C121 F2 105.1(6) . . ?
F3 C121 F1 103.5(6) . . ?
F2 C121 F1 102.3(6) . . ?
F3 C121 S1 113.1(6) . . ?
F2 C121 S1 116.7(6) . . ?
F1 C121 S1 114.8(5) . . ?
O7A S2A O8A 114.9(5) . . ?
O7A S2A O9A 114.4(5) . . ?
O8A S2A O9A 114.0(5) . . ?
O7A S2A C1A 111.2(10) . . ?
O8A S2A C1A 100.1(8) . . ?
O9A S2A C1A 100.1(8) . . ?
F5A C1A F6A 104.1(6) . . ?
F5A C1A F4A 103.9(6) . . ?
F6A C1A F4A 104.0(6) . . ?
F5A C1A S2A 112.0(8) . . ?
F6A C1A S2A 114.3(11) . . ?
F4A C1A S2A 117.1(10) . . ?
O9B S2B O7B 114.8(5) . . ?
O9B S2B O8B 113.6(5) . . ?
O7B S2B O8B 113.5(5) . . ?
O9B S2B C1B 108.8(6) . . ?
O7B S2B C1B 101.9(9) . . ?
O8B S2B C1B 102.5(8) . . ?
F5B C1B F6B 103.2(7) . . ?
F5B C1B F4B 103.2(7) . . ?
F6B C1B F4B 103.9(7) . . ?
F5B C1B S2B 119.1(10) . . ?
F6B C1B S2B 109.1(11) . . ?
F4B C1B S2B 116.7(13) . . ?

loop_
_geom_bond_atom_site_label_1
_geom_bond_atom_site_label_2
_geom_bond_distance
_geom_bond_site_symmetry_2
_geom_bond_publ_flag
Ru1 C112 2.229(5) . ?
Ru1 C111 2.233(6) . ?
Ru1 P7 2.2352(13) . ?
Ru1 P4 2.2399(14) . ?
Ru1 C113 2.240(5) . ?
Ru1 C115 2.241(5) . ?
Ru1 C114 2.249(5) . ?
Ru1 P1 2.3116(12) . ?
Ru2 C104 2.231(5) . ?
Ru2 C105 2.235(5) . ?
Ru2 C101 2.238(5) . ?
Ru2 C103 2.241(5) . ?
Ru2 C102 2.248(5) . ?
Ru2 P5 2.3004(14) . ?
Ru2 P2 2.3415(14) . ?
Ru2 P3 2.3615(13) . ?
P1 C21 1.830(5) . ?
P1 C31 1.833(5) . ?
P1 C11 1.837(5) . ?
P2 C71 1.835(6) . ?
P2 C81 1.840(6) . ?
P2 C91 1.851(6) . ?
P3 C41 1.837(5) . ?
P3 C51 1.843(5) . ?
P3 C61 1.843(6) . ?
P4 O1 1.598(4) . ?
P4 P5 2.2323(18) . ?
P4 H4P 1.26(3) . ?
P4 H1O 1.90(8) . ?
O1 H1O 0.78(4) . ?
P5 P6 2.244(2) . ?
P5 H5P 1.26(3) . ?
P6 P7 2.226(2) . ?
P6 H6P 1.27(3) . ?
P7 O3 1.579(4) . ?
P7 O2 1.585(4) . ?
P7 H3O 1.85(8) . ?
O2 H2O 0.78(4) . ?
O3 H3O 0.78(4) . ?
C11 C12 1.395(8) . ?
C11 C16 1.405(8) . ?
C12 C13 1.394(8) . ?
C12 H12 0.9300 . ?
C13 C14 1.372(10) . ?
C13 H13 0.9300 . ?
C14 C15 1.375(9) . ?
C14 H14 0.9300 . ?
C15 C16 1.383(8) . ?
C15 H15 0.9300 . ?
C16 H16 0.9300 . ?
C21 C26 1.374(7) . ?
C21 C22 1.389(7) . ?
C22 C23 1.382(7) . ?
C22 H22 0.9300 . ?
C23 C24 1.381(8) . ?
C23 H23 0.9300 . ?
C24 C25 1.356(9) . ?
C24 H24 0.9300 . ?
C25 C26 1.394(8) . ?
C25 H25 0.9300 . ?
C26 H26 0.9300 . ?
C31 C32 1.374(8) . ?
C31 C36 1.410(7) . ?
C32 C33 1.402(8) . ?
C32 H32 0.9300 . ?
C33 C34 1.377(9) . ?
C33 H33 0.9300 . ?
C34 C35 1.361(8) . ?
C34 H34 0.9300 . ?
C35 C36 1.377(7) . ?
C35 H35 0.9300 . ?
C36 H36 0.9300 . ?
C41 C42 1.392(8) . ?
C41 C46 1.401(8) . ?
C42 C43 1.394(8) . ?
C42 H42 0.9300 . ?
C43 C44 1.370(9) . ?
C43 H43 0.9300 . ?
C44 C45 1.375(10) . ?
C44 H44 0.9300 . ?
C45 C46 1.378(9) . ?
C45 H45 0.9300 . ?
C46 H46 0.9300 . ?
C51 C52 1.388(8) . ?
C51 C56 1.397(8) . ?
C52 C53 1.404(9) . ?
C52 H52 0.9300 . ?
C53 C54 1.358(11) . ?
C53 H53 0.9300 . ?
C54 C55 1.356(12) . ?
C54 H54 0.9300 . ?
C55 C56 1.381(10) . ?
C55 H55 0.9300 . ?
C56 H56 0.9300 . ?
C61 C66 1.378(9) . ?
C61 C62 1.415(9) . ?
C62 C63 1.369(9) . ?
C62 H62 0.9300 . ?
C63 C64 1.368(12) . ?
C63 H63 0.9300 . ?
C64 C65 1.386(13) . ?
C64 H64 0.9300 . ?
C65 C66 1.392(9) . ?
C65 H65 0.9300 . ?
C66 H66 0.9300 . ?
C71 C76 1.379(11) . ?
C71 C72 1.382(9) . ?
C72 C73 1.399(10) . ?
C72 H72 0.9300 . ?
C73 C74 1.329(14) . ?
C73 H73 0.9300 . ?
C74 C75 1.398(16) . ?
C74 H74 0.9300 . ?
C75 C76 1.369(12) . ?
C75 H75 0.9300 . ?
C76 H76 0.9300 . ?
C81 C82 1.366(9) . ?
C81 C86 1.372(9) . ?
C82 C83 1.395(12) . ?
C82 H82 0.9300 . ?
C83 C84 1.386(13) . ?
C83 H83 0.9300 . ?
C84 C85 1.385(11) . ?
C84 H84 0.9300 . ?
C85 C86 1.403(10) . ?
C85 H85 0.9300 . ?
C86 H86 0.9300 . ?
C91 C96 1.355(9) . ?
C91 C92 1.393(10) . ?
C92 C93 1.401(9) . ?
C92 H92 0.9300 . ?
C93 C94 1.380(13) . ?
C93 H93 0.9300 . ?
C94 C95 1.347(13) . ?
C94 H94 0.9300 . ?
C95 C96 1.415(10) . ?
C95 H95 0.9300 . ?
C96 H96 0.9300 . ?
C101 C102 1.416(8) . ?
C101 C105 1.441(9) . ?
C101 H101 0.9300 . ?
C102 C103 1.421(8) . ?
C102 H102 0.9300 . ?
C103 C104 1.411(8) . ?
C103 H103 0.9300 . ?
C104 C105 1.410(9) . ?
C104 H104 0.9300 . ?
C105 H105 0.9300 . ?
C111 C115 1.417(9) . ?
C111 C112 1.425(9) . ?
C111 H111 0.9300 . ?
C112 C113 1.404(9) . ?
C112 H112 0.9300 . ?
C113 C114 1.414(9) . ?
C113 H113 0.9300 . ?
C114 C115 1.402(9) . ?
C114 H114 0.9300 . ?
C115 H115 0.9300 . ?
S1 O6 1.398(4) . ?
S1 O4 1.416(4) . ?
S1 O5 1.423(4) . ?
S1 C121 1.685(10) . ?
C121 F3 1.345(6) . ?
C121 F2 1.352(6) . ?
C121 F1 1.366(6) . ?
S2A O7A 1.410(5) . ?
S2A O8A 1.422(5) . ?
S2A O9A 1.434(5) . ?
S2A C1A 1.676(10) . ?
C1A F5A 1.352(6) . ?
C1A F6A 1.352(6) . ?
C1A F4A 1.354(7) . ?
S2B O9B 1.413(5) . ?
S2B O7B 1.417(5) . ?
S2B O8B 1.435(5) . ?
S2B C1B 1.681(10) . ?
C1B F5B 1.354(7) . ?
C1B F6B 1.354(7) . ?
C1B F4B 1.355(7) . ?

loop_
_geom_hbond_atom_site_label_D
_geom_hbond_atom_site_label_H
_geom_hbond_atom_site_label_A
_geom_hbond_distance_DH
_geom_hbond_distance_HA
_geom_hbond_distance_DA
_geom_hbond_angle_DHA
_geom_hbond_site_symmetry_A
O1 H1O O8A 0.78(4) 2.00(6) 2.684(9) 147(9) .
O1 H1O O9B 0.78(4) 1.92(7) 2.497(9) 131(9) .
O2 H2O O5 0.78(4) 1.86(5) 2.627(6) 171(8) .
O3 H3O O4 0.78(4) 1.99(6) 2.682(6) 148(9) .

loop_
_geom_torsion_atom_site_label_1
_geom_torsion_atom_site_label_2
_geom_torsion_atom_site_label_3
_geom_torsion_atom_site_label_4
_geom_torsion
_geom_torsion_site_symmetry_1
_geom_torsion_site_symmetry_2
_geom_torsion_site_symmetry_3
_geom_torsion_site_symmetry_4
_geom_torsion_publ_flag
C112 Ru1 P1 C21 59.4(4) . . . . ?
C111 Ru1 P1 C21 46.7(3) . . . . ?
P7 Ru1 P1 C21 -50.38(18) . . . . ?
P4 Ru1 P1 C21 -139.12(17) . . . . ?
C113 Ru1 P1 C21 124.2(3) . . . . ?
C115 Ru1 P1 C21 75.9(2) . . . . ?
C114 Ru1 P1 C21 111.3(2) . . . . ?
C112 Ru1 P1 C31 -179.2(4) . . . . ?
C111 Ru1 P1 C31 168.2(3) . . . . ?
P7 Ru1 P1 C31 71.11(18) . . . . ?
P4 Ru1 P1 C31 -17.63(18) . . . . ?
C113 Ru1 P1 C31 -114.3(3) . . . . ?
C115 Ru1 P1 C31 -162.6(2) . . . . ?
C114 Ru1 P1 C31 -127.2(2) . . . . ?
C112 Ru1 P1 C11 -58.1(4) . . . . ?
C111 Ru1 P1 C11 -70.8(3) . . . . ?
P7 Ru1 P1 C11 -167.83(19) . . . . ?
P4 Ru1 P1 C11 103.44(19) . . . . ?
C113 Ru1 P1 C11 6.7(3) . . . . ?
C115 Ru1 P1 C11 -41.6(3) . . . . ?
C114 Ru1 P1 C11 -6.2(2) . . . . ?
C104 Ru2 P2 C71 -35.8(3) . . . . ?
C105 Ru2 P2 C71 -68.5(3) . . . . ?
C101 Ru2 P2 C71 -69.1(3) . . . . ?
C103 Ru2 P2 C71 -3.7(3) . . . . ?
C102 Ru2 P2 C71 -4.6(3) . . . . ?
P5 Ru2 P2 C71 93.7(2) . . . . ?
P3 Ru2 P2 C71 -169.4(2) . . . . ?
C104 Ru2 P2 C81 -154.4(3) . . . . ?
C105 Ru2 P2 C81 172.8(3) . . . . ?
C101 Ru2 P2 C81 172.3(3) . . . . ?
C103 Ru2 P2 C81 -122.3(3) . . . . ?
C102 Ru2 P2 C81 -123.2(3) . . . . ?
P5 Ru2 P2 C81 -24.9(2) . . . . ?
P3 Ru2 P2 C81 72.0(2) . . . . ?
C104 Ru2 P2 C91 78.2(3) . . . . ?
C105 Ru2 P2 C91 45.4(3) . . . . ?
C101 Ru2 P2 C91 44.9(3) . . . . ?
C103 Ru2 P2 C91 110.2(3) . . . . ?
C102 Ru2 P2 C91 109.3(3) . . . . ?
P5 Ru2 P2 C91 -152.3(2) . . . . ?
P3 Ru2 P2 C91 -55.4(2) . . . . ?
C104 Ru2 P3 C41 114.6(3) . . . . ?
C105 Ru2 P3 C41 104.5(3) . . . . ?
C101 Ru2 P3 C41 68.1(3) . . . . ?
C103 Ru2 P3 C41 59.6(3) . . . . ?
C102 Ru2 P3 C41 41.9(3) . . . . ?
P5 Ru2 P3 C41 -54.7(2) . . . . ?
P2 Ru2 P3 C41 -147.8(2) . . . . ?
C104 Ru2 P3 C51 -120.0(3) . . . . ?
C105 Ru2 P3 C51 -130.1(3) . . . . ?
C101 Ru2 P3 C51 -166.5(3) . . . . ?
C103 Ru2 P3 C51 -175.1(3) . . . . ?
C102 Ru2 P3 C51 167.3(3) . . . . ?
P5 Ru2 P3 C51 70.6(2) . . . . ?
P2 Ru2 P3 C51 -22.5(2) . . . . ?
C104 Ru2 P3 C61 2.6(3) . . . . ?
C105 Ru2 P3 C61 -7.5(3) . . . . ?
C101 Ru2 P3 C61 -43.9(3) . . . . ?
C103 Ru2 P3 C61 -52.5(4) . . . . ?
C102 Ru2 P3 C61 -70.1(3) . . . . ?
P5 Ru2 P3 C61 -166.8(2) . . . . ?
P2 Ru2 P3 C61 100.1(2) . . . . ?
C112 Ru1 P4 O1 79.9(3) . . . . ?
C111 Ru1 P4 O1 78.5(4) . . . . ?
P7 Ru1 P4 O1 172.4(2) . . . . ?
C113 Ru1 P4 O1 47.8(3) . . . . ?
C115 Ru1 P4 O1 8.8(4) . . . . ?
C114 Ru1 P4 O1 14.1(3) . . . . ?
P1 Ru1 P4 O1 -91.7(2) . . . . ?
C112 Ru1 P4 P5 -46.66(19) . . . . ?
C111 Ru1 P4 P5 -48.1(3) . . . . ?
P7 Ru1 P4 P5 45.79(7) . . . . ?
C113 Ru1 P4 P5 -78.77(18) . . . . ?
C115 Ru1 P4 P5 -117.8(3) . . . . ?
C114 Ru1 P4 P5 -112.48(18) . . . . ?
P1 Ru1 P4 P5 141.77(6) . . . . ?
O1 P4 P5 P6 163.0(2) . . . . ?
Ru1 P4 P5 P6 -62.88(8) . . . . ?
O1 P4 P5 Ru2 28.0(2) . . . . ?
Ru1 P4 P5 Ru2 162.17(6) . . . . ?
C104 Ru2 P5 P4 -43.1(2) . . . . ?
C105 Ru2 P5 P4 3.4(4) . . . . ?
C101 Ru2 P5 P4 35.4(2) . . . . ?
C103 Ru2 P5 P4 -25.03(17) . . . . ?
C102 Ru2 P5 P4 11.88(17) . . . . ?
P2 Ru2 P5 P4 -132.50(8) . . . . ?
P3 Ru2 P5 P4 126.77(8) . . . . ?
C104 Ru2 P5 P6 -164.0(2) . . . . ?
C105 Ru2 P5 P6 -117.4(4) . . . . ?
C101 Ru2 P5 P6 -85.5(2) . . . . ?
C103 Ru2 P5 P6 -145.87(17) . . . . ?
C102 Ru2 P5 P6 -108.97(17) . . . . ?
P2 Ru2 P5 P6 106.65(9) . . . . ?
P3 Ru2 P5 P6 5.92(10) . . . . ?
P4 P5 P6 P7 44.84(8) . . . . ?
Ru2 P5 P6 P7 179.24(7) . . . . ?
P5 P6 P7 O3 96.64(18) . . . . ?
P5 P6 P7 O2 -154.16(17) . . . . ?
P5 P6 P7 Ru1 -22.93(11) . . . . ?
C112 Ru1 P7 O3 -15.9(3) . . . . ?
C111 Ru1 P7 O3 21.4(3) . . . . ?
P4 Ru1 P7 O3 -127.2(2) . . . . ?
C113 Ru1 P7 O3 -35.5(3) . . . . ?
C115 Ru1 P7 O3 41.2(3) . . . . ?
C114 Ru1 P7 O3 2.3(4) . . . . ?
P1 Ru1 P7 O3 140.1(2) . . . . ?
C112 Ru1 P7 O2 -139.3(3) . . . . ?
C111 Ru1 P7 O2 -102.0(3) . . . . ?
P4 Ru1 P7 O2 109.4(2) . . . . ?
C113 Ru1 P7 O2 -159.0(3) . . . . ?
C115 Ru1 P7 O2 -82.2(3) . . . . ?
C114 Ru1 P7 O2 -121.1(4) . . . . ?
P1 Ru1 P7 O2 16.7(2) . . . . ?
C112 Ru1 P7 P6 99.23(19) . . . . ?
C111 Ru1 P7 P6 136.5(2) . . . . ?
P4 Ru1 P7 P6 -12.07(8) . . . . ?
C113 Ru1 P7 P6 79.6(2) . . . . ?
C115 Ru1 P7 P6 156.3(2) . . . . ?
C114 Ru1 P7 P6 117.4(4) . . . . ?
P1 Ru1 P7 P6 -104.75(8) . . . . ?
C21 P1 C11 C12 -5.4(5) . . . . ?
C31 P1 C11 C12 -111.1(5) . . . . ?
Ru1 P1 C11 C12 120.7(4) . . . . ?
C21 P1 C11 C16 178.2(4) . . . . ?
C31 P1 C11 C16 72.4(4) . . . . ?
Ru1 P1 C11 C16 -55.7(4) . . . . ?
C16 C11 C12 C13 -0.7(9) . . . . ?
P1 C11 C12 C13 -177.2(5) . . . . ?
C11 C12 C13 C14 0.1(11) . . . . ?
C12 C13 C14 C15 0.3(11) . . . . ?
C13 C14 C15 C16 0.0(10) . . . . ?
C14 C15 C16 C11 -0.6(9) . . . . ?
C12 C11 C16 C15 0.9(8) . . . . ?
P1 C11 C16 C15 177.5(4) . . . . ?
C31 P1 C21 C26 -154.8(4) . . . . ?
C11 P1 C21 C26 96.3(5) . . . . ?
Ru1 P1 C21 C26 -25.2(5) . . . . ?
C31 P1 C21 C22 26.9(4) . . . . ?
C11 P1 C21 C22 -81.9(4) . . . . ?
Ru1 P1 C21 C22 156.5(3) . . . . ?
C26 C21 C22 C23 0.6(7) . . . . ?
P1 C21 C22 C23 178.9(4) . . . . ?
C21 C22 C23 C24 -0.8(8) . . . . ?
C22 C23 C24 C25 0.4(9) . . . . ?
C23 C24 C25 C26 0.1(10) . . . . ?
C22 C21 C26 C25 0.0(8) . . . . ?
P1 C21 C26 C25 -178.3(5) . . . . ?
C24 C25 C26 C21 -0.3(10) . . . . ?
C21 P1 C31 C32 -126.1(5) . . . . ?
C11 P1 C31 C32 -19.3(5) . . . . ?
Ru1 P1 C31 C32 104.4(5) . . . . ?
C21 P1 C31 C36 56.5(4) . . . . ?
C11 P1 C31 C36 163.3(4) . . . . ?
Ru1 P1 C31 C36 -73.0(4) . . . . ?
C36 C31 C32 C33 1.4(9) . . . . ?
P1 C31 C32 C33 -176.0(5) . . . . ?
C31 C32 C33 C34 -1.3(10) . . . . ?
C32 C33 C34 C35 0.3(10) . . . . ?
C33 C34 C35 C36 0.6(9) . . . . ?
C34 C35 C36 C31 -0.4(8) . . . . ?
C32 C31 C36 C35 -0.6(7) . . . . ?
P1 C31 C36 C35 177.0(4) . . . . ?
C51 P3 C41 C42 -154.9(4) . . . . ?
C61 P3 C41 C42 98.9(5) . . . . ?
Ru2 P3 C41 C42 -18.8(5) . . . . ?
C51 P3 C41 C46 33.8(5) . . . . ?
C61 P3 C41 C46 -72.4(5) . . . . ?
Ru2 P3 C41 C46 170.0(4) . . . . ?
C46 C41 C42 C43 -0.6(8) . . . . ?
P3 C41 C42 C43 -172.1(4) . . . . ?
C41 C42 C43 C44 -1.1(9) . . . . ?
C42 C43 C44 C45 1.4(10) . . . . ?
C43 C44 C45 C46 0.1(11) . . . . ?
C44 C45 C46 C41 -1.8(10) . . . . ?
C42 C41 C46 C45 2.0(9) . . . . ?
P3 C41 C46 C45 173.5(5) . . . . ?
C41 P3 C51 C52 -143.4(5) . . . . ?
C61 P3 C51 C52 -40.4(5) . . . . ?
Ru2 P3 C51 C52 84.8(5) . . . . ?
C41 P3 C51 C56 39.2(5) . . . . ?
C61 P3 C51 C56 142.2(5) . . . . ?
Ru2 P3 C51 C56 -92.6(5) . . . . ?
C56 C51 C52 C53 2.3(8) . . . . ?
P3 C51 C52 C53 -175.2(4) . . . . ?
C51 C52 C53 C54 -0.7(10) . . . . ?
C52 C53 C54 C55 -0.8(12) . . . . ?
C53 C54 C55 C56 0.7(13) . . . . ?
C54 C55 C56 C51 0.9(13) . . . . ?
C52 C51 C56 C55 -2.3(10) . . . . ?
P3 C51 C56 C55 175.2(6) . . . . ?
C41 P3 C61 C66 -9.7(5) . . . . ?
C51 P3 C61 C66 -113.6(5) . . . . ?
Ru2 P3 C61 C66 112.7(5) . . . . ?
C41 P3 C61 C62 174.3(5) . . . . ?
C51 P3 C61 C62 70.4(5) . . . . ?
Ru2 P3 C61 C62 -63.3(5) . . . . ?
C66 C61 C62 C63 1.3(9) . . . . ?
P3 C61 C62 C63 177.4(5) . . . . ?
C61 C62 C63 C64 -0.9(11) . . . . ?
C62 C63 C64 C65 0.0(12) . . . . ?
C63 C64 C65 C66 0.5(12) . . . . ?
C62 C61 C66 C65 -0.7(9) . . . . ?
P3 C61 C66 C65 -176.7(5) . . . . ?
C64 C65 C66 C61 -0.1(10) . . . . ?
C81 P2 C71 C76 -90.1(9) . . . . ?
C91 P2 C71 C76 16.2(9) . . . . ?
Ru2 P2 C71 C76 139.3(8) . . . . ?
C81 P2 C71 C72 86.4(6) . . . . ?
C91 P2 C71 C72 -167.3(6) . . . . ?
Ru2 P2 C71 C72 -44.3(7) . . . . ?
C76 C71 C72 C73 0.3(12) . . . . ?
P2 C71 C72 C73 -176.3(6) . . . . ?
C71 C72 C73 C74 1.5(14) . . . . ?
C72 C73 C74 C75 0(2) . . . . ?
C73 C74 C75 C76 -3(2) . . . . ?
C74 C75 C76 C71 5(2) . . . . ?
C72 C71 C76 C75 -3.6(18) . . . . ?
P2 C71 C76 C75 172.9(11) . . . . ?
C71 P2 C81 C82 17.7(7) . . . . ?
C91 P2 C81 C82 -85.0(7) . . . . ?
Ru2 P2 C81 C82 142.7(6) . . . . ?
C71 P2 C81 C86 -159.8(5) . . . . ?
C91 P2 C81 C86 97.5(5) . . . . ?
Ru2 P2 C81 C86 -34.8(6) . . . . ?
C86 C81 C82 C83 -4.8(14) . . . . ?
P2 C81 C82 C83 177.7(8) . . . . ?
C81 C82 C83 C84 1.5(18) . . . . ?
C82 C83 C84 C85 3.5(17) . . . . ?
C83 C84 C85 C86 -5.0(13) . . . . ?
C82 C81 C86 C85 3.2(11) . . . . ?
P2 C81 C86 C85 -179.3(6) . . . . ?
C84 C85 C86 C81 1.8(12) . . . . ?
C71 P2 C91 C96 -112.5(5) . . . . ?
C81 P2 C91 C96 -9.8(5) . . . . ?
Ru2 P2 C91 C96 126.0(5) . . . . ?
C71 P2 C91 C92 65.6(6) . . . . ?
C81 P2 C91 C92 168.3(5) . . . . ?
Ru2 P2 C91 C92 -55.9(6) . . . . ?
C96 C91 C92 C93 -1.7(11) . . . . ?
P2 C91 C92 C93 -179.9(6) . . . . ?
C91 C92 C93 C94 0.5(12) . . . . ?
C92 C93 C94 C95 0.1(12) . . . . ?
C93 C94 C95 C96 0.6(11) . . . . ?
C92 C91 C96 C95 2.4(9) . . . . ?
P2 C91 C96 C95 -179.5(5) . . . . ?
C94 C95 C96 C91 -1.9(10) . . . . ?
C104 Ru2 C101 C102 79.2(4) . . . . ?
C105 Ru2 C101 C102 116.9(5) . . . . ?
C103 Ru2 C101 C102 37.2(3) . . . . ?
P5 Ru2 C101 C102 -41.6(4) . . . . ?
P2 Ru2 C101 C102 117.8(3) . . . . ?
P3 Ru2 C101 C102 -137.8(3) . . . . ?
C104 Ru2 C101 C105 -37.8(3) . . . . ?
C103 Ru2 C101 C105 -79.7(3) . . . . ?
C102 Ru2 C101 C105 -116.9(5) . . . . ?
P5 Ru2 C101 C105 -158.6(3) . . . . ?
P2 Ru2 C101 C105 0.8(4) . . . . ?
P3 Ru2 C101 C105 105.3(3) . . . . ?
C105 C101 C102 C103 0.3(6) . . . . ?
Ru2 C101 C102 C103 -62.1(4) . . . . ?
C105 C101 C102 Ru2 62.4(4) . . . . ?
C104 Ru2 C102 C101 -80.0(4) . . . . ?
C105 Ru2 C102 C101 -38.0(3) . . . . ?
C103 Ru2 C102 C101 -117.5(5) . . . . ?
P5 Ru2 C102 C101 146.0(3) . . . . ?
P2 Ru2 C102 C101 -116.1(3) . . . . ?
P3 Ru2 C102 C101 47.4(4) . . . . ?
C104 Ru2 C102 C103 37.5(3) . . . . ?
C105 Ru2 C102 C103 79.5(4) . . . . ?
C101 Ru2 C102 C103 117.5(5) . . . . ?
P5 Ru2 C102 C103 -96.5(3) . . . . ?
P2 Ru2 C102 C103 1.4(4) . . . . ?
P3 Ru2 C102 C103 164.9(3) . . . . ?
C101 C102 C103 C104 -0.5(6) . . . . ?
Ru2 C102 C103 C104 -62.6(4) . . . . ?
C101 C102 C103 Ru2 62.0(4) . . . . ?
C105 Ru2 C103 C104 36.7(4) . . . . ?
C101 Ru2 C103 C104 79.6(4) . . . . ?
C102 Ru2 C103 C104 116.7(5) . . . . ?
P5 Ru2 C103 C104 -156.4(3) . . . . ?
P2 Ru2 C103 C104 -62.4(4) . . . . ?
P3 Ru2 C103 C104 89.4(4) . . . . ?
C104 Ru2 C103 C102 -116.7(5) . . . . ?
C105 Ru2 C103 C102 -80.0(4) . . . . ?
C101 Ru2 C103 C102 -37.1(3) . . . . ?
P5 Ru2 C103 C102 86.9(3) . . . . ?
P2 Ru2 C103 C102 -179.1(3) . . . . ?
P3 Ru2 C103 C102 -27.4(5) . . . . ?
C102 C103 C104 C105 0.6(6) . . . . ?
Ru2 C103 C104 C105 -62.4(4) . . . . ?
C102 C103 C104 Ru2 63.0(4) . . . . ?
C101 Ru2 C104 C105 38.6(3) . . . . ?
C103 Ru2 C104 C105 118.3(5) . . . . ?
C102 Ru2 C104 C105 80.7(4) . . . . ?
P5 Ru2 C104 C105 149.4(3) . . . . ?
P2 Ru2 C104 C105 -119.6(3) . . . . ?
P3 Ru2 C104 C105 -16.8(4) . . . . ?
C105 Ru2 C104 C103 -118.3(5) . . . . ?
C101 Ru2 C104 C103 -79.7(4) . . . . ?
C102 Ru2 C104 C103 -37.6(3) . . . . ?
P5 Ru2 C104 C103 31.1(4) . . . . ?
P2 Ru2 C104 C103 122.1(3) . . . . ?
P3 Ru2 C104 C103 -135.1(3) . . . . ?
C103 C104 C105 C101 -0.4(6) . . . . ?
Ru2 C104 C105 C101 -62.9(4) . . . . ?
C103 C104 C105 Ru2 62.6(4) . . . . ?
C102 C101 C105 C104 0.0(6) . . . . ?
Ru2 C101 C105 C104 63.0(4) . . . . ?
C102 C101 C105 Ru2 -63.0(4) . . . . ?
C101 Ru2 C105 C104 -115.9(5) . . . . ?
C103 Ru2 C105 C104 -36.7(3) . . . . ?
C102 Ru2 C105 C104 -78.7(4) . . . . ?
P5 Ru2 C105 C104 -69.1(6) . . . . ?
P2 Ru2 C105 C104 64.6(3) . . . . ?
P3 Ru2 C105 C104 167.7(3) . . . . ?
C104 Ru2 C105 C101 115.9(5) . . . . ?
C103 Ru2 C105 C101 79.2(3) . . . . ?
C102 Ru2 C105 C101 37.2(3) . . . . ?
P5 Ru2 C105 C101 46.8(6) . . . . ?
P2 Ru2 C105 C101 -179.5(3) . . . . ?
P3 Ru2 C105 C101 -76.4(3) . . . . ?
C112 Ru1 C111 C115 -116.9(6) . . . . ?
P7 Ru1 C111 C115 152.8(4) . . . . ?
P4 Ru1 C111 C115 -114.8(4) . . . . ?
C113 Ru1 C111 C115 -79.2(4) . . . . ?
C114 Ru1 C111 C115 -37.1(4) . . . . ?
P1 Ru1 C111 C115 54.1(4) . . . . ?
P7 Ru1 C111 C112 -90.3(4) . . . . ?
P4 Ru1 C111 C112 2.2(6) . . . . ?
C113 Ru1 C111 C112 37.7(4) . . . . ?
C115 Ru1 C111 C112 116.9(6) . . . . ?
C114 Ru1 C111 C112 79.9(4) . . . . ?
P1 Ru1 C111 C112 171.0(3) . . . . ?
C115 C111 C112 C113 -0.8(6) . . . . ?
Ru1 C111 C112 C113 -63.7(4) . . . . ?
C115 C111 C112 Ru1 62.9(4) . . . . ?
C111 Ru1 C112 C113 115.9(5) . . . . ?
P7 Ru1 C112 C113 -152.3(4) . . . . ?
P4 Ru1 C112 C113 -62.9(4) . . . . ?
C115 Ru1 C112 C113 78.5(4) . . . . ?
C114 Ru1 C112 C113 37.0(4) . . . . ?
P1 Ru1 C112 C113 97.3(5) . . . . ?
P7 Ru1 C112 C111 91.8(4) . . . . ?
P4 Ru1 C112 C111 -178.8(3) . . . . ?
C113 Ru1 C112 C111 -115.9(5) . . . . ?
C115 Ru1 C112 C111 -37.4(4) . . . . ?
C114 Ru1 C112 C111 -78.9(4) . . . . ?
P1 Ru1 C112 C111 -18.6(6) . . . . ?
C111 C112 C113 C114 0.7(6) . . . . ?
Ru1 C112 C113 C114 -62.6(4) . . . . ?
C111 C112 C113 Ru1 63.3(4) . . . . ?
C111 Ru1 C113 C112 -38.4(4) . . . . ?
P7 Ru1 C113 C112 34.3(4) . . . . ?
P4 Ru1 C113 C112 123.9(4) . . . . ?
C115 Ru1 C113 C112 -80.8(4) . . . . ?
C114 Ru1 C113 C112 -117.9(6) . . . . ?
P1 Ru1 C113 C112 -139.1(3) . . . . ?
C112 Ru1 C113 C114 117.9(6) . . . . ?
C111 Ru1 C113 C114 79.5(4) . . . . ?
P7 Ru1 C113 C114 152.2(3) . . . . ?
P4 Ru1 C113 C114 -118.2(4) . . . . ?
C115 Ru1 C113 C114 37.1(4) . . . . ?
P1 Ru1 C113 C114 -21.3(5) . . . . ?
C112 C113 C114 C115 -0.4(6) . . . . ?
Ru1 C113 C114 C115 -62.5(4) . . . . ?
C112 C113 C114 Ru1 62.1(4) . . . . ?
C112 Ru1 C114 C115 80.3(4) . . . . ?
C111 Ru1 C114 C115 37.6(4) . . . . ?
P7 Ru1 C114 C115 59.6(6) . . . . ?
P4 Ru1 C114 C115 -174.8(3) . . . . ?
C113 Ru1 C114 C115 117.2(5) . . . . ?
P1 Ru1 C114 C115 -77.0(4) . . . . ?
C112 Ru1 C114 C113 -36.9(4) . . . . ?
C111 Ru1 C114 C113 -79.5(4) . . . . ?
P7 Ru1 C114 C113 -57.6(6) . . . . ?
P4 Ru1 C114 C113 68.1(4) . . . . ?
C115 Ru1 C114 C113 -117.2(6) . . . . ?
P1 Ru1 C114 C113 165.9(3) . . . . ?
C113 C114 C115 C111 -0.1(6) . . . . ?
Ru1 C114 C115 C111 -62.5(4) . . . . ?
C113 C114 C115 Ru1 62.4(4) . . . . ?
C112 C111 C115 C114 0.6(6) . . . . ?
Ru1 C111 C115 C114 63.1(4) . . . . ?
C112 C111 C115 Ru1 -62.5(4) . . . . ?
C112 Ru1 C115 C114 -79.3(4) . . . . ?
C111 Ru1 C115 C114 -117.0(6) . . . . ?
P7 Ru1 C115 C114 -151.2(3) . . . . ?
P4 Ru1 C115 C114 8.5(5) . . . . ?
C113 Ru1 C115 C114 -37.4(4) . . . . ?
P1 Ru1 C115 C114 108.7(4) . . . . ?
C112 Ru1 C115 C111 37.7(4) . . . . ?
P7 Ru1 C115 C111 -34.1(5) . . . . ?
P4 Ru1 C115 C111 125.6(4) . . . . ?
C113 Ru1 C115 C111 79.6(4) . . . . ?
C114 Ru1 C115 C111 117.0(6) . . . . ?
P1 Ru1 C115 C111 -134.3(4) . . . . ?
O6 S1 C121 F3 -174.0(6) . . . . ?
O4 S1 C121 F3 -52.2(6) . . . . ?
O5 S1 C121 F3 65.9(6) . . . . ?
O6 S1 C121 F2 64.0(6) . . . . ?
O4 S1 C121 F2 -174.2(5) . . . . ?
O5 S1 C121 F2 -56.1(5) . . . . ?
O6 S1 C121 F1 -55.7(6) . . . . ?
O4 S1 C121 F1 66.2(5) . . . . ?
O5 S1 C121 F1 -175.7(5) . . . . ?
O7A S2A C1A F5A -57.5(9) . . . . ?
O8A S2A C1A F5A 64.4(9) . . . . ?
O9A S2A C1A F5A -178.8(8) . . . . ?
O7A S2A C1A F6A 60.6(9) . . . . ?
O8A S2A C1A F6A -177.5(8) . . . . ?
O9A S2A C1A F6A -60.7(8) . . . . ?
O7A S2A C1A F4A -177.4(8) . . . . ?
O8A S2A C1A F4A -55.5(8) . . . . ?
O9A S2A C1A F4A 61.3(8) . . . . ?
O9B S2B C1B F5B 174.2(9) . . . . ?
O7B S2B C1B F5B 52.5(10) . . . . ?
O8B S2B C1B F5B -65.2(10) . . . . ?
O9B S2B C1B F6B 56.3(10) . . . . ?
O7B S2B C1B F6B -65.4(10) . . . . ?
O8B S2B C1B F6B 176.9(9) . . . . ?
O9B S2B C1B F4B -61.0(10) . . . . ?
O7B S2B C1B F4B 177.3(9) . . . . ?
O8B S2B C1B F4B 59.6(10) . . . . ?
